data_7232275
loop_
_publ_author_name
'Fayzullin, Robert R.'
'Shteingolts, Sergey A.'
'Lodochnikova, Olga A.'
'Mamedova, Vera L.'
'Korshin, Dmitry E.'
'Mamedov, Vakhid A.'

_publ_section_title
;
 Intermolecular head-to-head interaction of carbonyl groups in bicyclic
 hydrogen-bonded synthon based on \b-hydroxy ketones
;
_journal_issue 10
_journal_name_full CrystEngComm
_journal_page_first 1587
_journal_paper_doi 10.1039/C8CE02132E
_journal_volume 21
_journal_year 2019
_chemical_formula_moiety 'C15 H11 Br Cl N O4'
_chemical_formula_sum 'C15 H11 Br Cl N O4'
_chemical_formula_weight 384.61
_chemical_melting_point 398
_chemical_name_systematic (2RS,3RS)-2-bromo-1-(4-chlorophenyl)-3-hydroxy-3-(2-nitrophenyl)-propan-1-one
_space_group_crystal_system monoclinic
_space_group_IT_number 14
_space_group_name_Hall '-P 2yn'
_space_group_name_H-M_alt 'P 1 21/n 1'
_symmetry_space_group_name_Hall '-P 2yn'
_symmetry_space_group_name_H-M 'P 1 21/n 1'
_atom_sites_solution_hydrogens mixed
_audit_creation_method SHELXL-2018/3
_audit_update_record
;
2018-12-16 deposited with the CCDC.
2019-01-31 downloaded from the CCDC.
;
_cell_angle_alpha 90
_cell_angle_beta 118.211(9)
_cell_angle_gamma 90
_cell_formula_units_Z 4
_cell_length_a 14.847(11)
_cell_length_b 7.932(6)
_cell_length_c 14.919(11)
_cell_measurement_reflns_used 2580
_cell_measurement_temperature 293(2)
_cell_measurement_theta_max 19.78
_cell_measurement_theta_min 2.67
_cell_volume 1548(2)
_computing_cell_refinement 'APEX2 v2014.11-0 (Bruker AXS)'
_computing_data_collection 'APEX2 v2014.11-0 (Bruker AXS)'
_computing_data_reduction 'APEX2 v2014.11-0 (Bruker AXS)'
_computing_molecular_graphics
;
WinGX (Farrugia, 2012); Olex2 (Dolomanov et al., 2009);
ORTEP-3 (Farrugia, 2012); PLATON (Spek, 2009)
;
_computing_publication_material 'enCIFer (Allen, 2004)'
_computing_structure_refinement 'SHELXL-2018/3 (Sheldrick, 2015)'
_computing_structure_solution 'SHELXT-2018/2 (Sheldrick, 2015)'
_diffrn_ambient_temperature 293(2)
_diffrn_measured_fraction_theta_full 0.998
_diffrn_measured_fraction_theta_max 0.998
_diffrn_measurement_device_type 'Bruker APEX-II CCD'
_diffrn_measurement_method '\w scans'
_diffrn_radiation_probe x-ray
_diffrn_radiation_type MoK\a
_diffrn_radiation_wavelength 0.71073
_diffrn_reflns_av_R_equivalents 0.0427
_diffrn_reflns_av_unetI/netI 0.0380
_diffrn_reflns_Laue_measured_fraction_full 0.998
_diffrn_reflns_Laue_measured_fraction_max 0.998
_diffrn_reflns_limit_h_max 17
_diffrn_reflns_limit_h_min -17
_diffrn_reflns_limit_k_max 9
_diffrn_reflns_limit_k_min -9
_diffrn_reflns_limit_l_max 17
_diffrn_reflns_limit_l_min -17
_diffrn_reflns_number 12347
_diffrn_reflns_point_group_measured_fraction_full 0.998
_diffrn_reflns_point_group_measured_fraction_max 0.998
_diffrn_reflns_theta_full 25.242
_diffrn_reflns_theta_max 25.392
_diffrn_reflns_theta_min 2.665
_diffrn_source 'sealed tube'
_exptl_absorpt_coefficient_mu 2.844
_exptl_absorpt_correction_T_max 0.7460
_exptl_absorpt_correction_T_min 0.5321
_exptl_absorpt_correction_type multi-scan
_exptl_absorpt_process_details SADABS-2014/5
_exptl_crystal_colour colourless
_exptl_crystal_density_diffrn 1.650
_exptl_crystal_description prism
_exptl_crystal_F_000 768
_exptl_crystal_recrystallization_method 'slow evaporation of an ethanol solution at r.t.'
_exptl_crystal_size_max 0.278
_exptl_crystal_size_mid 0.207
_exptl_crystal_size_min 0.068
_refine_diff_density_max 1.132
_refine_diff_density_min -0.890
_refine_diff_density_rms 0.076
_refine_ls_extinction_method none
_refine_ls_goodness_of_fit_ref 1.049
_refine_ls_hydrogen_treatment mixed
_refine_ls_matrix_type full
_refine_ls_number_parameters 203
_refine_ls_number_reflns 2844
_refine_ls_number_restraints 0
_refine_ls_restrained_S_all 1.049
_refine_ls_R_factor_all 0.0833
_refine_ls_R_factor_gt 0.0551
_refine_ls_shift/su_max 0.000
_refine_ls_shift/su_mean 0.000
_refine_ls_structure_factor_coef Fsqd
_refine_ls_weighting_details 'w=1/[\s^2^(Fo^2^)+(0.0674P)^2^+2.4189P] where P=(Fo^2^+2Fc^2^)/3'
_refine_ls_weighting_scheme calc
_refine_ls_wR_factor_gt 0.1344
_refine_ls_wR_factor_ref 0.1496
_reflns_Friedel_coverage 0.000
_reflns_number_gt 2026
_reflns_number_total 2844
_reflns_threshold_expression 'I > 2\s(I)'
_cod_data_source_file c8ce02132e2.cif
_cod_data_source_block v600
_cod_depositor_comments 'Adding full bibliography for 7232272--7232275.cif.'
_cod_original_cell_volume 1548.1(19)
_cod_database_code 7232275
_shelx_shelxl_version_number 2018/3
_shelx_space_group_comment
;
The symmetry employed for this shelxl refinement is uniquely defined
by the following loop, which should always be used as a source of
symmetry information in preference to the above space-group names.
They are only intended as comments.
;
_shelx_estimated_absorpt_t_min 0.505
_shelx_estimated_absorpt_t_max 0.830

loop_
_space_group_symop_operation_xyz
'x, y, z'
'-x+1/2, y+1/2, -z+1/2'
'-x, -y, -z'
'x-1/2, -y-1/2, z-1/2'

loop_
_atom_site_label
_atom_site_type_symbol
_atom_site_fract_x
_atom_site_fract_y
_atom_site_fract_z
_atom_site_U_iso_or_equiv
_atom_site_adp_type
_atom_site_occupancy
_atom_site_site_symmetry_order
_atom_site_calc_flag
_atom_site_refinement_flags_posn
_atom_site_refinement_flags_adp
Br1 Br 0.76467(5) 0.33959(9) 0.22048(4) 0.0785(3) Uani 1 1 d . .
Cl1 Cl 0.45881(19) 0.2668(3) 0.47025(17) 0.1112(8) Uani 1 1 d . .
O1 O 0.5658(2) 0.0492(4) 0.0992(2) 0.0482(8) Uani 1 1 d . .
O3 O 0.5195(3) 0.2865(5) -0.0670(3) 0.0558(10) Uani 1 1 d . .
H3 H 0.506(5) 0.186(8) -0.076(5) 0.08(2) Uiso 1 1 d . .
O11 O 0.7128(5) 0.1363(5) -0.0973(5) 0.108(2) Uani 1 1 d . .
O12 O 0.6556(6) 0.2646(7) -0.2400(5) 0.129(2) Uani 1 1 d . .
N1 N 0.6888(5) 0.2631(7) -0.1477(5) 0.0806(17) Uani 1 1 d . .
C1 C 0.5728(3) 0.1864(6) 0.1382(3) 0.0439(11) Uani 1 1 d . .
C2 C 0.6213(4) 0.3340(6) 0.1090(4) 0.0549(13) Uani 1 1 d . .
H2 H 0.586162 0.440209 0.105751 0.066 Uiso 1 1 calc R U
C3 C 0.6256(4) 0.3034(6) 0.0124(4) 0.0543(13) Uani 1 1 d . .
H31 H 0.662408 0.198070 0.017933 0.065 Uiso 1 1 calc R U
C11 C 0.5438(4) 0.2149(6) 0.2189(3) 0.0443(11) Uani 1 1 d . .
C12 C 0.5132(4) 0.0744(7) 0.2553(4) 0.0534(13) Uani 1 1 d . .
H12 H 0.510585 -0.031403 0.227383 0.064 Uiso 1 1 calc R U
C13 C 0.4869(5) 0.0919(8) 0.3323(4) 0.0652(15) Uani 1 1 d . .
H13 H 0.466549 -0.001205 0.356159 0.078 Uiso 1 1 calc R U
C14 C 0.4914(5) 0.2484(8) 0.3729(4) 0.0658(15) Uani 1 1 d . .
C15 C 0.5194(5) 0.3884(8) 0.3386(5) 0.0707(16) Uani 1 1 d . .
H15 H 0.520493 0.493832 0.366349 0.085 Uiso 1 1 calc R U
C16 C 0.5460(5) 0.3705(6) 0.2620(4) 0.0607(14) Uani 1 1 d . .
H16 H 0.565882 0.465104 0.238846 0.073 Uiso 1 1 calc R U
C31 C 0.6742(4) 0.4460(6) -0.0184(4) 0.0482(12) Uani 1 1 d . .
C32 C 0.6995(4) 0.4268(6) -0.0961(4) 0.0520(12) Uani 1 1 d . .
C33 C 0.7325(4) 0.5593(7) -0.1341(5) 0.0626(15) Uani 1 1 d . .
H33 H 0.746941 0.541753 -0.187565 0.075 Uiso 1 1 calc R U
C34 C 0.7434(4) 0.7156(6) -0.0920(5) 0.0595(14) Uani 1 1 d . .
H34 H 0.767464 0.804671 -0.115303 0.071 Uiso 1 1 calc R U
C35 C 0.7192(4) 0.7405(6) -0.0161(4) 0.0573(14) Uani 1 1 d . .
H35 H 0.725885 0.847436 0.011927 0.069 Uiso 1 1 calc R U
C36 C 0.6846(4) 0.6081(6) 0.0201(4) 0.0542(13) Uani 1 1 d . .
H36 H 0.667766 0.628563 0.071767 0.065 Uiso 1 1 calc R U

loop_
_atom_site_aniso_label
_atom_site_aniso_U_11
_atom_site_aniso_U_22
_atom_site_aniso_U_33
_atom_site_aniso_U_23
_atom_site_aniso_U_13
_atom_site_aniso_U_12
Br1 0.0668(4) 0.0811(5) 0.0528(4) 0.0146(3) -0.0004(3) -0.0335(3)
Cl1 0.157(2) 0.1166(16) 0.1087(15) -0.0251(12) 0.1025(16) -0.0241(14)
O1 0.062(2) 0.0402(18) 0.0386(17) -0.0015(15) 0.0201(16) -0.0121(15)
O3 0.059(2) 0.042(2) 0.0425(19) 0.0029(16) 0.0047(16) -0.0109(16)
O11 0.175(6) 0.039(3) 0.181(6) -0.001(3) 0.143(5) 0.005(3)
O12 0.229(8) 0.089(4) 0.122(5) -0.045(3) 0.127(5) -0.035(4)
N1 0.118(5) 0.050(3) 0.118(5) -0.020(3) 0.092(4) -0.020(3)
C1 0.045(3) 0.039(3) 0.039(2) 0.009(2) 0.012(2) -0.003(2)
C2 0.069(3) 0.040(3) 0.057(3) 0.008(2) 0.030(3) 0.000(2)
C3 0.070(3) 0.039(3) 0.063(3) 0.001(2) 0.039(3) -0.004(2)
C11 0.045(3) 0.043(3) 0.041(3) 0.002(2) 0.016(2) -0.002(2)
C12 0.059(3) 0.046(3) 0.057(3) 0.001(2) 0.030(3) -0.006(2)
C13 0.083(4) 0.066(4) 0.063(3) 0.007(3) 0.048(3) -0.010(3)
C14 0.071(4) 0.079(4) 0.058(3) -0.007(3) 0.039(3) -0.007(3)
C15 0.094(5) 0.062(4) 0.068(4) -0.014(3) 0.049(4) -0.005(3)
C16 0.080(4) 0.043(3) 0.062(3) 0.002(2) 0.036(3) -0.005(3)
C31 0.063(3) 0.036(3) 0.057(3) 0.003(2) 0.037(3) -0.001(2)
C32 0.067(3) 0.033(3) 0.070(3) -0.004(2) 0.044(3) -0.005(2)
C33 0.078(4) 0.051(3) 0.079(4) 0.004(3) 0.053(3) -0.005(3)
C34 0.071(4) 0.039(3) 0.073(4) 0.012(3) 0.038(3) -0.006(2)
C35 0.075(4) 0.034(3) 0.064(3) 0.002(2) 0.034(3) -0.008(2)
C36 0.079(4) 0.037(3) 0.055(3) -0.001(2) 0.038(3) -0.004(2)

loop_
_atom_type_symbol
_atom_type_description
_atom_type_scat_dispersion_real
_atom_type_scat_dispersion_imag
_atom_type_scat_source
C C 0.0033 0.0016 'International Tables Vol C Tables 4.2.6.8 and 6.1.1.4'
H H 0.0000 0.0000 'International Tables Vol C Tables 4.2.6.8 and 6.1.1.4'
N N 0.0061 0.0033 'International Tables Vol C Tables 4.2.6.8 and 6.1.1.4'
O O 0.0106 0.0060 'International Tables Vol C Tables 4.2.6.8 and 6.1.1.4'
Cl Cl 0.1484 0.1585 'International Tables Vol C Tables 4.2.6.8 and 6.1.1.4'
Br Br -0.2901 2.4595 'International Tables Vol C Tables 4.2.6.8 and 6.1.1.4'

loop_
_geom_angle_atom_site_label_1
_geom_angle_atom_site_label_2
_geom_angle_atom_site_label_3
_geom_angle
C3 O3 H3 108(5)
O11 N1 O12 123.5(6)
O11 N1 C32 118.8(6)
O12 N1 C32 117.7(6)
O1 C1 C11 122.5(4)
O1 C1 C2 119.3(4)
C11 C1 C2 118.0(4)
C3 C2 C1 112.9(4)
C3 C2 Br1 107.1(4)
C1 C2 Br1 103.8(3)
C3 C2 H2 110.9
C1 C2 H2 110.9
Br1 C2 H2 110.9
O3 C3 C2 106.0(4)
O3 C3 C31 107.8(4)
C2 C3 C31 114.4(4)
O3 C3 H31 109.5
C2 C3 H31 109.5
C31 C3 H31 109.5
C16 C11 C12 117.9(5)
C16 C11 C1 124.3(4)
C12 C11 C1 117.8(4)
C13 C12 C11 120.7(5)
C13 C12 H12 119.6
C11 C12 H12 119.6
C14 C13 C12 119.0(5)
C14 C13 H13 120.5
C12 C13 H13 120.5
C15 C14 C13 122.0(5)
C15 C14 Cl1 119.9(5)
C13 C14 Cl1 118.1(5)
C14 C15 C16 118.9(5)
C14 C15 H15 120.5
C16 C15 H15 120.5
C15 C16 C11 121.4(5)
C15 C16 H16 119.3
C11 C16 H16 119.3
C32 C31 C36 115.3(4)
C32 C31 C3 121.6(4)
C36 C31 C3 122.6(5)
C31 C32 C33 123.0(5)
C31 C32 N1 121.8(4)
C33 C32 N1 115.1(5)
C34 C33 C32 119.3(5)
C34 C33 H33 120.4
C32 C33 H33 120.4
C35 C34 C33 119.8(5)
C35 C34 H34 120.1
C33 C34 H34 120.1
C34 C35 C36 120.6(5)
C34 C35 H35 119.7
C36 C35 H35 119.7
C31 C36 C35 122.0(5)
C31 C36 H36 119.0
C35 C36 H36 119.0

loop_
_geom_bond_atom_site_label_1
_geom_bond_atom_site_label_2
_geom_bond_distance
Br1 C2 1.988(6)
Cl1 C14 1.740(6)
O1 C1 1.215(6)
O3 C3 1.463(6)
O3 H3 0.82(6)
O11 N1 1.204(7)
O12 N1 1.224(8)
N1 C32 1.479(7)
C1 C11 1.475(7)
C1 C2 1.542(7)
C2 C3 1.492(7)
C2 H2 0.9800
C3 C31 1.525(7)
C3 H31 0.9800
C11 C16 1.385(7)
C11 C12 1.406(7)
C12 C13 1.384(7)
C12 H12 0.9300
C13 C14 1.369(8)
C13 H13 0.9300
C14 C15 1.367(8)
C15 C16 1.382(8)
C15 H15 0.9300
C16 H16 0.9300
C31 C32 1.385(7)
C31 C36 1.386(7)
C32 C33 1.389(7)
C33 C34 1.364(8)
C33 H33 0.9300
C34 C35 1.354(8)
C34 H34 0.9300
C35 C36 1.387(7)
C35 H35 0.9300
C36 H36 0.9300

loop_
_geom_hbond_atom_site_label_D
_geom_hbond_atom_site_label_H
_geom_hbond_atom_site_label_A
_geom_hbond_distance_DH
_geom_hbond_distance_HA
_geom_hbond_distance_DA
_geom_hbond_angle_DHA
_geom_hbond_site_symmetry_A
_geom_hbond_publ_flag
O3 H3 O1 0.82(6) 2.09(7) 2.889(5) 164(6) 3_655 yes
C2 H2 O3 0.98 2.58 3.548(7) 171.1 3_665 yes

loop_
_geom_torsion_atom_site_label_1
_geom_torsion_atom_site_label_2
_geom_torsion_atom_site_label_3
_geom_torsion_atom_site_label_4
_geom_torsion
O1 C1 C2 C3 17.6(7)
C11 C1 C2 C3 -167.1(4)
O1 C1 C2 Br1 -98.0(4)
C11 C1 C2 Br1 77.3(5)
C1 C2 C3 O3 62.0(5)
Br1 C2 C3 O3 175.6(3)
C1 C2 C3 C31 -179.4(4)
Br1 C2 C3 C31 -65.8(5)
O1 C1 C11 C16 -176.9(5)
C2 C1 C11 C16 8.0(7)
O1 C1 C11 C12 4.0(7)
C2 C1 C11 C12 -171.2(4)
C16 C11 C12 C13 -0.4(8)
C1 C11 C12 C13 178.7(5)
C11 C12 C13 C14 -0.2(9)
C12 C13 C14 C15 1.1(10)
C12 C13 C14 Cl1 -179.6(4)
C13 C14 C15 C16 -1.4(10)
Cl1 C14 C15 C16 179.3(5)
C14 C15 C16 C11 0.7(9)
C12 C11 C16 C15 0.2(8)
C1 C11 C16 C15 -179.0(5)
O3 C3 C31 C32 -73.2(6)
C2 C3 C31 C32 169.2(5)
O3 C3 C31 C36 98.7(6)
C2 C3 C31 C36 -18.9(8)
C36 C31 C32 C33 -0.3(8)
C3 C31 C32 C33 172.2(5)
C36 C31 C32 N1 -177.7(5)
C3 C31 C32 N1 -5.2(8)
O11 N1 C32 C31 -40.4(8)
O12 N1 C32 C31 139.4(6)
O11 N1 C32 C33 142.0(6)
O12 N1 C32 C33 -38.2(8)
C31 C32 C33 C34 1.7(9)
N1 C32 C33 C34 179.3(6)
C32 C33 C34 C35 -2.0(9)
C33 C34 C35 C36 0.8(9)
C32 C31 C36 C35 -0.9(8)
C3 C31 C36 C35 -173.3(5)
C34 C35 C36 C31 0.6(9)
